data_7014308
loop_
_publ_author_name
'Chandrasekhar, Vadapalli'
'Singh, Puja'

_publ_section_title
;
 Reactions of in situ generated hydrated organotin cations with
 chelating O,O- or O,N-ligands: a possible structure-directing
 influence of the organic substituent on tin.
;
_journal_issue 1
_journal_name_full 'Dalton transactions (Cambridge, England : 2003)'
_journal_page_first 114
_journal_page_last 123
_journal_paper_doi 10.1039/c003339a
_journal_volume 40
_journal_year 2011
_chemical_formula_sum 'C72 H60 O10 P4 S2 Sn'
_chemical_formula_weight 1391.89
_chemical_name_common 'organotin sulfonate'
_chemical_name_systematic
;
?
;
_space_group_IT_number 14
_symmetry_cell_setting monoclinic
_symmetry_space_group_name_Hall '-P 2yn'
_symmetry_space_group_name_H-M 'P 1 21/n 1'
_atom_sites_solution_hydrogens geom
_atom_sites_solution_primary direct
_atom_sites_solution_secondary difmap
_audit_creation_method SHELXL-97
_cell_angle_alpha 90.000(5)
_cell_angle_beta 112.254(5)
_cell_angle_gamma 90.000(5)
_cell_formula_units_Z 2
_cell_length_a 15.154(5)
_cell_length_b 11.657(5)
_cell_length_c 19.051(5)
_cell_measurement_reflns_used 3839
_cell_measurement_temperature 100(2)
_cell_measurement_theta_max 26.54
_cell_measurement_theta_min 2.28
_cell_volume 3114.7(19)
_computing_cell_refinement 'Bruker SMART'
_computing_data_collection 'Bruker SMART'
_computing_data_reduction 'Bruker SAINT'
_computing_molecular_graphics 'Bruker SHELXTL'
_computing_publication_material 'Bruker SHELXTL'
_computing_structure_refinement 'Bruker SHELXTL'
_computing_structure_solution 'Bruker SHELXTL'
_diffrn_ambient_temperature 100(2)
_diffrn_measured_fraction_theta_full 0.999
_diffrn_measured_fraction_theta_max 0.999
_diffrn_measurement_device_type 'CCD area detector'
_diffrn_measurement_method 'omega scans'
_diffrn_radiation_monochromator graphite
_diffrn_radiation_source 'sealed tube'
_diffrn_radiation_type MoK\a
_diffrn_radiation_wavelength 0.71069
_diffrn_reflns_av_R_equivalents 0.0542
_diffrn_reflns_av_sigmaI/netI 0.0591
_diffrn_reflns_limit_h_max 12
_diffrn_reflns_limit_h_min -18
_diffrn_reflns_limit_k_max 13
_diffrn_reflns_limit_k_min -11
_diffrn_reflns_limit_l_max 22
_diffrn_reflns_limit_l_min -19
_diffrn_reflns_number 15603
_diffrn_reflns_theta_full 25.00
_diffrn_reflns_theta_max 25.00
_diffrn_reflns_theta_min 2.09
_exptl_absorpt_coefficient_mu 0.642
_exptl_absorpt_correction_T_max 0.984
_exptl_absorpt_correction_T_min 0.959
_exptl_absorpt_correction_type multi-scan
_exptl_absorpt_process_details SADABS
_exptl_crystal_colour colorless
_exptl_crystal_density_diffrn 1.484
_exptl_crystal_density_method 'not measured'
_exptl_crystal_description block-like
_exptl_crystal_F_000 1428
_exptl_crystal_size_max 0.09
_exptl_crystal_size_mid 0.05
_exptl_crystal_size_min 0.03
_refine_diff_density_max 1.612
_refine_diff_density_min -0.585
_refine_diff_density_rms 0.134
_refine_ls_extinction_method none
_refine_ls_goodness_of_fit_ref 1.094
_refine_ls_hydrogen_treatment constr
_refine_ls_matrix_type full
_refine_ls_number_parameters 403
_refine_ls_number_reflns 5471
_refine_ls_number_restraints 0
_refine_ls_restrained_S_all 1.094
_refine_ls_R_factor_all 0.0550
_refine_ls_R_factor_gt 0.0440
_refine_ls_shift/su_max 0.000
_refine_ls_shift/su_mean 0.000
_refine_ls_structure_factor_coef Fsqd
_refine_ls_weighting_details 'calc w=1/[\s^2^(Fo^2^)+(0.0677P)^2^+0.0000P] where P=(Fo^2^+2Fc^2^)/3'
_refine_ls_weighting_scheme calc
_refine_ls_wR_factor_gt 0.1087
_refine_ls_wR_factor_ref 0.1229
_reflns_number_gt 4532
_reflns_number_total 5471
_reflns_threshold_expression >2sigma(I)
_cod_data_source_file C003339A.TXT
_cod_data_source_block 16octb
_cod_depositor_comments
;
The following automatic conversions were performed:
'_symmetry_cell_setting' value 'Monoclinic' changed to 'monoclinic'
according to '/home/saulius/struct/CIF-dictionaries/cif_core.dic'
dictionary named 'cif_core.dic' version 2.4.1 from
2010-06-29.

'_exptl_absorpt_correction_type' value 'Multi-scan' changed
to 'multi-scan' according to
'/home/saulius/struct/CIF-dictionaries/cif_core.dic' dictionary named
'cif_core.dic' version 2.4.1 from 2010-06-29.

Automatic conversion script
Id: cif_fix_enum 1555 2011-01-17 13:19:09Z saulius 
;
_cod_original_sg_symbol_H-M 'P2(1)/n '
_cod_database_code 7014308

loop_
_symmetry_equiv_pos_as_xyz
'x, y, z'
'-x+1/2, y+1/2, -z+1/2'
'-x, -y, -z'
'x-1/2, -y-1/2, z-1/2'

loop_
_atom_site_label
_atom_site_type_symbol
_atom_site_fract_x
_atom_site_fract_y
_atom_site_fract_z
_atom_site_U_iso_or_equiv
_atom_site_adp_type
_atom_site_occupancy
_atom_site_symmetry_multiplicity
_atom_site_calc_flag
_atom_site_refinement_flags
_atom_site_disorder_assembly
_atom_site_disorder_group
S1 S 0.45411(6) 0.12560(7) 0.14634(5) 0.0167(2) Uani 1 1 d . . .
O3 O 0.50337(16) 0.0351(2) 0.19948(13) 0.0191(5) Uani 1 1 d . . .
O4 O 0.35140(16) 0.1127(2) 0.11598(13) 0.0226(6) Uani 1 1 d . . .
O5 O 0.48516(18) 0.2400(2) 0.17699(14) 0.0253(6) Uani 1 1 d . . .
C32 C 0.4922(2) 0.1115(3) 0.06871(18) 0.0159(7) Uani 1 1 d . . .
C33 C 0.5368(2) 0.2027(3) 0.05086(19) 0.0200(8) Uani 1 1 d . . .
H33 H 0.5416 0.2724 0.0757 0.024 Uiso 1 1 calc R . .
C34 C 0.4244(2) -0.1904(3) 0.00526(19) 0.0206(8) Uani 1 1 d . . .
H34 H 0.3938 -0.2524 0.0168 0.025 Uiso 1 1 calc R . .
C35 C 0.4309(2) -0.0899(3) 0.04275(18) 0.0177(7) Uani 1 1 d . . .
H35 H 0.4027 -0.0831 0.0782 0.021 Uiso 1 1 calc R . .
C36 C 0.4802(2) 0.0051(3) 0.02847(19) 0.0149(7) Uani 1 1 d . . .
Sn1 Sn 1.0000 1.0000 0.0000 0.01436(13) Uani 1 2 d S . .
P1 P 1.06662(6) 0.97983(7) 0.19175(5) 0.0146(2) Uani 1 1 d . . .
P2 P 0.88556(6) 0.85187(7) 0.09429(5) 0.0151(2) Uani 1 1 d . . .
O1 O 1.05879(16) 1.0472(2) 0.12150(12) 0.0175(5) Uani 1 1 d . . .
O2 O 0.88968(15) 0.90389(19) 0.02236(12) 0.0170(5) Uani 1 1 d . . .
C1 C 0.9107(2) 1.1470(3) -0.02716(18) 0.0167(7) Uani 1 1 d . . .
C2 C 0.9487(3) 1.2565(3) -0.01077(19) 0.0228(8) Uani 1 1 d . . .
H2 H 1.0133 1.2656 0.0181 0.027 Uiso 1 1 calc R . .
C3 C 0.8921(3) 1.3525(3) -0.0367(2) 0.0268(9) Uani 1 1 d . . .
H3 H 0.9183 1.4255 -0.0245 0.032 Uiso 1 1 calc R . .
C4 C 0.7959(3) 1.3394(3) -0.0808(2) 0.0265(9) Uani 1 1 d . . .
H4 H 0.7580 1.4037 -0.0999 0.032 Uiso 1 1 calc R . .
C5 C 0.7568(2) 1.2312(3) -0.09638(19) 0.0242(8) Uani 1 1 d . . .
H5 H 0.6921 1.2226 -0.1250 0.029 Uiso 1 1 calc R . .
C6 C 0.8137(2) 1.1347(3) -0.06945(19) 0.0201(8) Uani 1 1 d . . .
H6 H 0.7868 1.0619 -0.0798 0.024 Uiso 1 1 calc R . .
C7 C 1.0187(2) 1.0629(3) 0.24807(18) 0.0182(7) Uani 1 1 d . . .
C8 C 0.9861(3) 1.0130(3) 0.3002(2) 0.0187(8) Uani 1 1 d . . .
H8 H 0.9895 0.9341 0.3078 0.022 Uiso 1 1 calc R . .
C9 C 0.9485(3) 1.0834(3) 0.3409(2) 0.0252(8) Uani 1 1 d . . .
H9 H 0.9251 1.0508 0.3750 0.030 Uiso 1 1 calc R . .
C10 C 0.9452(2) 1.2012(3) 0.3314(2) 0.0252(8) Uani 1 1 d . . .
H10 H 0.9189 1.2469 0.3585 0.030 Uiso 1 1 calc R . .
C11 C 0.9807(2) 1.2510(3) 0.2819(2) 0.0271(9) Uani 1 1 d . . .
H11 H 0.9806 1.3304 0.2768 0.033 Uiso 1 1 calc R . .
C12 C 1.0170(2) 1.1816(3) 0.2395(2) 0.0212(8) Uani 1 1 d . . .
H12 H 1.0400 1.2147 0.2054 0.025 Uiso 1 1 calc R . .
C13 C 1.1880(2) 0.9448(3) 0.24876(17) 0.0156(7) Uani 1 1 d . . .
C14 C 1.2603(3) 1.0082(3) 0.2381(2) 0.0195(8) Uani 1 1 d . . .
H14 H 1.2453 1.0647 0.2009 0.023 Uiso 1 1 calc R . .
C15 C 1.3548(3) 0.9857(3) 0.2837(2) 0.0231(8) Uani 1 1 d . . .
H15 H 1.4034 1.0275 0.2773 0.028 Uiso 1 1 calc R . .
C16 C 1.3763(2) 0.9014(3) 0.33849(19) 0.0220(8) Uani 1 1 d . . .
H16 H 1.4397 0.8869 0.3688 0.026 Uiso 1 1 calc R . .
C17 C 1.3047(2) 0.8378(3) 0.3490(2) 0.0217(8) Uani 1 1 d . . .
H17 H 1.3199 0.7807 0.3858 0.026 Uiso 1 1 calc R . .
C18 C 1.2104(2) 0.8604(3) 0.30422(19) 0.0195(7) Uani 1 1 d . . .
H18 H 1.1620 0.8189 0.3113 0.023 Uiso 1 1 calc R . .
C19 C 0.8136(2) 0.9357(3) 0.13010(19) 0.0183(7) Uani 1 1 d . . .
C20 C 0.8074(2) 1.0542(3) 0.11944(19) 0.0204(8) Uani 1 1 d . . .
H20 H 0.8353 1.0887 0.0889 0.024 Uiso 1 1 calc R . .
C21 C 0.7599(2) 1.1206(3) 0.1543(2) 0.0262(9) Uani 1 1 d . . .
H21 H 0.7571 1.1998 0.1480 0.031 Uiso 1 1 calc R . .
C22 C 0.7170(3) 1.0689(4) 0.1982(2) 0.0300(9) Uani 1 1 d . . .
H22 H 0.6852 1.1136 0.2216 0.036 Uiso 1 1 calc R . .
C23 C 0.7208(3) 0.9520(4) 0.2077(2) 0.0326(10) Uani 1 1 d . . .
H23 H 0.6901 0.9181 0.2364 0.039 Uiso 1 1 calc R . .
C24 C 0.7696(3) 0.8842(3) 0.1751(2) 0.0262(9) Uani 1 1 d . . .
H24 H 0.7733 0.8053 0.1829 0.031 Uiso 1 1 calc R . .
C25 C 0.8372(2) 0.7101(3) 0.07893(18) 0.0174(7) Uani 1 1 d . . .
C26 C 0.8769(2) 0.6186(3) 0.12831(19) 0.0201(8) Uani 1 1 d . . .
H26 H 0.9334 0.6290 0.1701 0.024 Uiso 1 1 calc R . .
C27 C 0.8325(3) 0.5132(3) 0.1153(2) 0.0253(9) Uani 1 1 d . . .
H27 H 0.8595 0.4520 0.1476 0.030 Uiso 1 1 calc R . .
C28 C 0.7466(3) 0.4988(3) 0.0531(2) 0.0279(9) Uani 1 1 d . . .
H28 H 0.7160 0.4280 0.0447 0.033 Uiso 1 1 calc R . .
C29 C 0.7071(3) 0.5886(3) 0.0042(2) 0.0296(9) Uani 1 1 d . . .
H29 H 0.6504 0.5778 -0.0373 0.036 Uiso 1 1 calc R . .
C30 C 0.7513(2) 0.6944(3) 0.01657(19) 0.0221(8) Uani 1 1 d . . .
H30 H 0.7242 0.7550 -0.0163 0.027 Uiso 1 1 calc R . .
C31 C 1.0033(2) 0.8447(3) 0.16854(18) 0.0147(7) Uani 1 1 d . . .
H31A H 0.9974 0.8146 0.2140 0.018 Uiso 1 1 calc R . .
H31B H 1.0414 0.7908 0.1532 0.018 Uiso 1 1 calc R . .

loop_
_atom_site_aniso_label
_atom_site_aniso_U_11
_atom_site_aniso_U_22
_atom_site_aniso_U_33
_atom_site_aniso_U_23
_atom_site_aniso_U_13
_atom_site_aniso_U_12
S1 0.0204(5) 0.0154(5) 0.0159(4) -0.0015(3) 0.0090(3) 0.0012(3)
O3 0.0222(13) 0.0215(13) 0.0144(12) 0.0006(10) 0.0079(10) 0.0018(10)
O4 0.0181(13) 0.0308(15) 0.0204(13) 0.0018(11) 0.0091(10) 0.0043(11)
O5 0.0369(15) 0.0181(14) 0.0273(14) -0.0063(11) 0.0192(12) -0.0024(11)
C32 0.0183(17) 0.0180(18) 0.0121(16) -0.0002(13) 0.0066(14) 0.0020(14)
C33 0.0250(19) 0.0169(19) 0.0179(18) 0.0007(14) 0.0079(15) 0.0020(15)
C34 0.0268(19) 0.0169(19) 0.0177(18) 0.0031(14) 0.0080(15) -0.0015(15)
C35 0.0182(18) 0.0204(19) 0.0147(17) -0.0014(14) 0.0066(14) -0.0025(14)
C36 0.0128(17) 0.0173(19) 0.0116(17) -0.0006(13) 0.0013(14) 0.0032(13)
Sn1 0.0143(2) 0.0154(2) 0.0132(2) 0.00274(12) 0.00505(14) 0.00018(12)
P1 0.0144(5) 0.0164(5) 0.0125(5) 0.0011(3) 0.0044(4) -0.0015(3)
P2 0.0151(4) 0.0157(5) 0.0141(4) 0.0019(3) 0.0051(4) -0.0008(3)
O1 0.0204(12) 0.0175(13) 0.0132(12) 0.0023(10) 0.0049(10) -0.0014(10)
O2 0.0150(12) 0.0189(13) 0.0149(12) 0.0025(10) 0.0032(9) -0.0017(10)
C1 0.0175(18) 0.0217(19) 0.0128(17) 0.0052(14) 0.0080(14) 0.0045(14)
C2 0.0222(19) 0.027(2) 0.0174(18) -0.0016(15) 0.0059(15) 0.0022(16)
C3 0.031(2) 0.019(2) 0.029(2) 0.0009(16) 0.0093(17) 0.0005(16)
C4 0.028(2) 0.028(2) 0.028(2) 0.0087(16) 0.0155(17) 0.0107(17)
C5 0.0176(18) 0.033(2) 0.0199(19) 0.0041(16) 0.0049(15) 0.0047(16)
C6 0.0206(18) 0.0195(19) 0.0193(18) 0.0024(15) 0.0067(15) 0.0001(15)
C7 0.0158(17) 0.0169(19) 0.0175(18) -0.0016(14) 0.0015(14) 0.0033(14)
C8 0.0198(19) 0.0179(19) 0.0162(18) 0.0018(13) 0.0043(15) 0.0031(14)
C9 0.026(2) 0.032(2) 0.0196(19) -0.0012(16) 0.0106(16) 0.0017(16)
C10 0.0212(19) 0.025(2) 0.024(2) -0.0085(16) 0.0032(15) 0.0050(16)
C11 0.025(2) 0.013(2) 0.037(2) -0.0051(16) 0.0042(17) 0.0019(15)
C12 0.0189(18) 0.019(2) 0.0234(19) 0.0005(15) 0.0056(15) -0.0029(14)
C13 0.0156(18) 0.0191(19) 0.0107(16) -0.0023(13) 0.0036(13) -0.0012(14)
C14 0.0188(19) 0.024(2) 0.0147(18) 0.0027(14) 0.0058(15) -0.0043(14)
C15 0.0161(19) 0.030(2) 0.023(2) -0.0049(16) 0.0078(16) -0.0069(15)
C16 0.0158(18) 0.026(2) 0.0220(19) -0.0016(15) 0.0046(15) 0.0046(15)
C17 0.024(2) 0.0177(19) 0.0208(19) 0.0044(14) 0.0056(15) 0.0036(15)
C18 0.0207(18) 0.0181(19) 0.0193(18) 0.0003(14) 0.0071(15) -0.0021(15)
C19 0.0142(17) 0.022(2) 0.0175(18) -0.0012(15) 0.0045(14) -0.0001(14)
C20 0.0167(18) 0.020(2) 0.0215(19) 0.0039(15) 0.0040(14) 0.0021(15)
C21 0.0211(19) 0.021(2) 0.033(2) -0.0035(16) 0.0058(17) 0.0027(16)
C22 0.0160(19) 0.039(3) 0.033(2) -0.0131(18) 0.0071(17) 0.0010(17)
C23 0.029(2) 0.039(3) 0.039(2) -0.011(2) 0.0231(19) -0.0140(19)
C24 0.028(2) 0.023(2) 0.033(2) -0.0034(16) 0.0187(17) -0.0054(16)
C25 0.0215(18) 0.0176(19) 0.0157(17) -0.0013(14) 0.0101(14) -0.0004(14)
C26 0.0203(18) 0.021(2) 0.0164(18) 0.0013(14) 0.0034(14) -0.0005(15)
C27 0.034(2) 0.021(2) 0.022(2) 0.0047(15) 0.0123(17) 0.0021(16)
C28 0.036(2) 0.021(2) 0.029(2) -0.0102(16) 0.0159(19) -0.0129(16)
C29 0.027(2) 0.032(2) 0.024(2) -0.0070(17) 0.0039(16) -0.0078(17)
C30 0.0214(19) 0.021(2) 0.0205(19) 0.0017(15) 0.0047(15) -0.0020(15)
C31 0.0168(17) 0.0142(17) 0.0131(16) 0.0041(13) 0.0056(13) 0.0013(13)

loop_
_atom_type_symbol
_atom_type_description
_atom_type_scat_dispersion_real
_atom_type_scat_dispersion_imag
_atom_type_scat_source
C C 0.0033 0.0016 'International Tables Vol C Tables 4.2.6.8 and 6.1.1.4'
H H 0.0000 0.0000 'International Tables Vol C Tables 4.2.6.8 and 6.1.1.4'
O O 0.0106 0.0060 'International Tables Vol C Tables 4.2.6.8 and 6.1.1.4'
P P 0.1023 0.0942 'International Tables Vol C Tables 4.2.6.8 and 6.1.1.4'
S S 0.1246 0.1234 'International Tables Vol C Tables 4.2.6.8 and 6.1.1.4'
Sn Sn -0.6537 1.4246 'International Tables Vol C Tables 4.2.6.8 and 6.1.1.4'

loop_
_geom_angle_atom_site_label_1
_geom_angle_atom_site_label_2
_geom_angle_atom_site_label_3
_geom_angle
_geom_angle_site_symmetry_1
_geom_angle_site_symmetry_3
_geom_angle_publ_flag
O4 S1 O3 113.12(14) . . ?
O4 S1 O5 112.92(15) . . ?
O3 S1 O5 112.37(15) . . ?
O4 S1 C32 107.14(15) . . ?
O3 S1 C32 105.51(14) . . ?
O5 S1 C32 105.01(15) . . ?
C33 C32 C36 120.9(3) . . ?
C33 C32 S1 118.6(3) . . ?
C36 C32 S1 120.5(2) . . ?
C32 C33 C34 119.8(3) . 3_655 ?
C35 C34 C33 121.3(3) . 3_655 ?
C34 C35 C36 120.8(3) . . ?
C35 C36 C36 118.9(4) . 3_655 ?
C35 C36 C32 122.8(3) . . ?
C36 C36 C32 118.3(4) 3_655 . ?
C1 Sn1 C1 180.0 . 3_775 ?
C1 Sn1 O2 89.85(11) . . ?
C1 Sn1 O2 90.15(11) 3_775 . ?
C1 Sn1 O2 90.16(11) . 3_775 ?
C1 Sn1 O2 89.85(11) 3_775 3_775 ?
O2 Sn1 O2 179.999(2) . 3_775 ?
C1 Sn1 O1 88.77(11) . 3_775 ?
C1 Sn1 O1 91.23(11) 3_775 3_775 ?
O2 Sn1 O1 92.41(8) . 3_775 ?
O2 Sn1 O1 87.59(8) 3_775 3_775 ?
C1 Sn1 O1 91.23(11) . . ?
C1 Sn1 O1 88.77(11) 3_775 . ?
O2 Sn1 O1 87.60(8) . . ?
O2 Sn1 O1 92.40(8) 3_775 . ?
O1 Sn1 O1 180.0 3_775 . ?
O1 P1 C7 109.56(15) . . ?
O1 P1 C13 111.81(14) . . ?
C7 P1 C13 108.43(15) . . ?
O1 P1 C31 112.18(14) . . ?
C7 P1 C31 108.64(16) . . ?
C13 P1 C31 106.07(16) . . ?
O2 P2 C19 111.49(15) . . ?
O2 P2 C25 112.05(14) . . ?
C19 P2 C25 107.29(16) . . ?
O2 P2 C31 110.93(14) . . ?
C19 P2 C31 106.94(15) . . ?
C25 P2 C31 107.90(15) . . ?
P1 O1 Sn1 131.35(14) . . ?
P2 O2 Sn1 132.51(13) . . ?
C2 C1 C6 118.9(3) . . ?
C2 C1 Sn1 121.1(2) . . ?
C6 C1 Sn1 119.6(3) . . ?
C3 C2 C1 121.1(3) . . ?
C2 C3 C4 119.6(4) . . ?
C5 C4 C3 119.9(3) . . ?
C4 C5 C6 120.3(3) . . ?
C1 C6 C5 120.1(3) . . ?
C12 C7 C8 120.1(3) . . ?
C12 C7 P1 117.5(3) . . ?
C8 C7 P1 122.4(3) . . ?
C9 C8 C7 118.8(3) . . ?
C10 C9 C8 121.0(3) . . ?
C11 C10 C9 120.2(3) . . ?
C10 C11 C12 119.5(3) . . ?
C7 C12 C11 120.2(3) . . ?
C18 C13 C14 120.4(3) . . ?
C18 C13 P1 121.4(3) . . ?
C14 C13 P1 118.1(3) . . ?
C15 C14 C13 119.2(3) . . ?
C16 C15 C14 120.0(3) . . ?
C15 C16 C17 121.0(3) . . ?
C18 C17 C16 119.3(3) . . ?
C17 C18 C13 120.1(3) . . ?
C20 C19 C24 119.4(3) . . ?
C20 C19 P2 120.3(2) . . ?
C24 C19 P2 120.1(3) . . ?
C21 C20 C19 120.1(3) . . ?
C22 C21 C20 119.8(4) . . ?
C23 C22 C21 120.5(3) . . ?
C22 C23 C24 120.8(4) . . ?
C23 C24 C19 119.3(4) . . ?
C26 C25 C30 119.6(3) . . ?
C26 C25 P2 123.4(3) . . ?
C30 C25 P2 116.8(3) . . ?
C27 C26 C25 120.2(3) . . ?
C26 C27 C28 119.6(3) . . ?
C29 C28 C27 120.5(3) . . ?
C28 C29 C30 120.3(3) . . ?
C29 C30 C25 119.7(3) . . ?
P1 C31 P2 115.17(17) . . ?

loop_
_geom_bond_atom_site_label_1
_geom_bond_atom_site_label_2
_geom_bond_distance
_geom_bond_site_symmetry_2
_geom_bond_publ_flag
S1 O4 1.448(2) . ?
S1 O3 1.457(2) . ?
S1 O5 1.460(3) . ?
S1 C32 1.787(3) . ?
C32 C33 1.371(5) . ?
C32 C36 1.433(4) . ?
C33 C34 1.408(5) 3_655 ?
C34 C35 1.357(5) . ?
C34 C33 1.408(5) 3_655 ?
C35 C36 1.418(5) . ?
C36 C36 1.430(7) 3_655 ?
Sn1 C1 2.122(3) . ?
Sn1 C1 2.122(3) 3_775 ?
Sn1 O2 2.184(2) . ?
Sn1 O2 2.184(2) 3_775 ?
Sn1 O1 2.212(2) 3_775 ?
Sn1 O1 2.212(2) . ?
P1 O1 1.517(2) . ?
P1 C7 1.791(3) . ?
P1 C13 1.794(3) . ?
P1 C31 1.809(3) . ?
P2 O2 1.521(2) . ?
P2 C19 1.781(3) . ?
P2 C25 1.786(4) . ?
P2 C31 1.811(3) . ?
C1 C2 1.387(5) . ?
C1 C6 1.391(5) . ?
C2 C3 1.382(5) . ?
C3 C4 1.387(5) . ?
C4 C5 1.377(5) . ?
C5 C6 1.392(5) . ?
C7 C12 1.392(5) . ?
C7 C8 1.393(5) . ?
C8 C9 1.390(5) . ?
C9 C10 1.383(5) . ?
C10 C11 1.379(5) . ?
C11 C12 1.394(5) . ?
C13 C18 1.389(5) . ?
C13 C14 1.398(5) . ?
C14 C15 1.390(5) . ?
C15 C16 1.380(5) . ?
C16 C17 1.391(5) . ?
C17 C18 1.384(5) . ?
C19 C20 1.394(5) . ?
C19 C24 1.404(5) . ?
C20 C21 1.385(5) . ?
C21 C22 1.379(5) . ?
C22 C23 1.373(6) . ?
C23 C24 1.380(5) . ?
C25 C26 1.399(5) . ?
C25 C30 1.403(5) . ?
C26 C27 1.378(5) . ?
C27 C28 1.399(6) . ?
C28 C29 1.379(5) . ?
C29 C30 1.380(5) . ?
